data_7234028
loop_
_publ_author_name
'Liu, Yu'
'Wang, Xiuli'
'Zhao, Jing'
'Lin, Hongyan'
'Xu, Na'
'Zhang, Juwen'
'Yu, Baoyi'

_publ_section_title
;
 A series of flexible bis(pyridyl)bis(tetrazole)-modulated coordination
 polymers: construction, electrochemical properties, dye adsorption and
 magnetic properties
;
_journal_issue 43
_journal_name_full CrystEngComm
_journal_page_first 6613
_journal_paper_doi 10.1039/C9CE01175G
_journal_volume 21
_journal_year 2019
_chemical_formula_moiety '0.25(C324 H248 Co12 N60 O52)'
_chemical_formula_sum 'C81 H62 Co3 N15 O13'
_chemical_formula_weight 1630.24
_space_group_crystal_system monoclinic
_space_group_IT_number 15
_space_group_name_Hall '-C 2yc'
_space_group_name_H-M_alt 'C 1 2/c 1'
_symmetry_space_group_name_Hall '-C 2yc'
_symmetry_space_group_name_H-M 'C 1 2/c 1'
_atom_sites_solution_hydrogens mixed
_audit_creation_date 2018-01-05
_audit_creation_method
;
Olex2 1.2-beta
(compiled 2017.08.10 svn.r3458 for OlexSys, GUI svn.r5381)
;
_audit_update_record
;
2019-07-11 deposited with the CCDC.    2019-09-17 downloaded from the CCDC.
;
_cell_angle_alpha 90
_cell_angle_beta 114.563(5)
_cell_angle_gamma 90
_cell_formula_units_Z 4
_cell_length_a 16.702(5)
_cell_length_b 29.879(5)
_cell_length_c 18.259(5)
_cell_measurement_reflns_used 9468
_cell_measurement_temperature 293(2)
_cell_measurement_theta_max 25.070
_cell_measurement_theta_min 2.682
_cell_volume 8287(4)
_computing_cell_refinement 'SAINT v8.37A (Bruker, 2015)'
_computing_data_reduction 'SAINT v8.37A (Bruker, 2015)'
_computing_molecular_graphics 'Olex2 (Dolomanov et al., 2009)'
_computing_publication_material 'Olex2 (Dolomanov et al., 2009)'
_computing_structure_refinement 'ShelXL (Sheldrick, 2015)'
_computing_structure_solution 'SHELXS-97 (Sheldrick, 1990)'
_diffrn_ambient_temperature 293(2)
_diffrn_measured_fraction_theta_full 0.984
_diffrn_measured_fraction_theta_max 0.984
_diffrn_measurement_device_type 'Bruker P4'
_diffrn_measurement_method '\w scans'
_diffrn_radiation_type MoK\a
_diffrn_radiation_wavelength 0.71069
_diffrn_reflns_av_R_equivalents 0.0554
_diffrn_reflns_av_unetI/netI 0.0392
_diffrn_reflns_Laue_measured_fraction_full 0.984
_diffrn_reflns_Laue_measured_fraction_max 0.984
_diffrn_reflns_limit_h_max 19
_diffrn_reflns_limit_h_min -19
_diffrn_reflns_limit_k_max 35
_diffrn_reflns_limit_k_min -35
_diffrn_reflns_limit_l_max 21
_diffrn_reflns_limit_l_min -21
_diffrn_reflns_number 41865
_diffrn_reflns_point_group_measured_fraction_full 0.984
_diffrn_reflns_point_group_measured_fraction_max 0.984
_diffrn_reflns_theta_full 25.148
_diffrn_reflns_theta_max 25.148
_diffrn_reflns_theta_min 2.355
_exptl_absorpt_coefficient_mu 0.662
_exptl_absorpt_correction_type none
_exptl_crystal_colour red
_exptl_crystal_colour_primary red
_exptl_crystal_density_diffrn 1.307
_exptl_crystal_density_method 'not measured'
_exptl_crystal_description block
_exptl_crystal_F_000 3352
_exptl_crystal_size_max 0.19
_exptl_crystal_size_mid 0.17
_exptl_crystal_size_min 0.15
_refine_diff_density_max 0.920
_refine_diff_density_min -0.422
_refine_diff_density_rms 0.061
_refine_ls_extinction_method none
_refine_ls_goodness_of_fit_ref 1.035
_refine_ls_hydrogen_treatment constr
_refine_ls_matrix_type full
_refine_ls_number_parameters 735
_refine_ls_number_reflns 7317
_refine_ls_number_restraints 1088
_refine_ls_restrained_S_all 1.003
_refine_ls_R_factor_all 0.0638
_refine_ls_R_factor_gt 0.0460
_refine_ls_shift/su_max 0.001
_refine_ls_shift/su_mean 0.000
_refine_ls_structure_factor_coef Fsqd
_refine_ls_weighting_details 'w=1/[\s^2^(Fo^2^)+(0.0676P)^2^+11.8607P] where P=(Fo^2^+2Fc^2^)/3'
_refine_ls_weighting_scheme calc
_refine_ls_wR_factor_gt 0.1171
_refine_ls_wR_factor_ref 0.1270
_reflns_Friedel_coverage 0.000
_reflns_number_gt 5724
_reflns_number_total 7317
_reflns_threshold_expression 'I > 2\s(I)'
_cod_data_source_file c9ce01175g2.cif
_cod_data_source_block 3
_cod_depositor_comments 'Adding full bibliography for 7234026--7234029.cif.'
_cod_database_code 7234028
_shelx_shelxl_version_number 2014/7
_shelx_space_group_comment
;
The symmetry employed for this shelxl refinement is uniquely defined
by the following loop, which should always be used as a source of
symmetry information in preference to the above space-group names.
They are only intended as comments.
;
_olex2_refinement_description
;
1. Fixed Uiso
 At 1.2 times of:
  All C(H) groups, All C(H,H) groups
 At 1.5 times of:
  All O(H,H) groups
2. Restrained distances
 N6-C39 = N6A-C39A = C34-N3 = C34A-N3
 1.55 with sigma of 0.02
 C39A-C38A = C37A-C36A = C35A-C34A = C38A-C37A = C35A-C36A = C37A-C38A = C39-
 C38 = C37-C36 = C35-C34 = C38-C37 = C36-C35
 1.52 with sigma of 0.01
 C37B-C38B_$1
 1.52 with sigma of 0.02
 C36B-C37B
 1.52 with sigma of 0.02
 C37B-C36B = C35B-C34B = C39B-C38B
 1.52 with sigma of 0.02
 C36B-C35B
 1.52 with sigma of 0.02
 C39-C37 = C38-C35 = C36-C34
 2.52 with sigma of 0.04
 C38-C36
 2.52 with sigma of 0.04
 C37A-C39A = C36A-C34A
 2.52 with sigma of 0.04
 C38A-C36A = C37A-C35A
 2.52 with sigma of 0.04
 N7-C38A \\sim C38A-N9
 with sigma of 0.001
 C39A-N6A \\sim N6-C38A
 with sigma of 0.01
 N6A-C40A \\sim C40-N6
 with sigma of 0.02
 C39B-N3 \\sim N3-C34A
 with sigma of 0.01
 C34B-N3 \\sim N3-C34
 with sigma of 0.01
 C34A-N3 \\sim N6-C38A
 with sigma of 0.01
3. Rigid bond restraints
 N6, N7, N8, N9, N10, C40, C41, C42, C43, C44, C45
 with sigma for 1-2 distances of 0.01 and sigma for 1-3 distances of 0.01
 C34, C34A, C35, C35A, C36, C36A, C37, C37A, C38, C38A, C39, C39A
 with sigma for 1-2 distances of 0.01 and sigma for 1-3 distances of 0.01
4. Uiso/Uaniso restraints and constraints
C34 \\sim C34A \\sim C35 \\sim C35A \\sim C36 \\sim C36A \\sim C37 \\sim C37A
\\sim C38 \\sim C38A \\sim C39 \\sim C39A: within 2A with sigma of 0.01 and
sigma for terminal atoms of 0.01
C34B \\sim C35B \\sim C36B \\sim C37B \\sim C38B \\sim C39B: within 2A with
sigma of 0.01 and sigma for terminal atoms of 0.01
Uanis(N6) \\sim Ueq, Uanis(N9) \\sim Ueq, Uanis(N8) \\sim Ueq, Uanis(C40) \\sim
Ueq, Uanis(N7) \\sim Ueq: with sigma of 0.01 and sigma for terminal atoms of
0.01
Uanis(N9) \\sim Ueq, Uanis(N6) \\sim Ueq, Uanis(N7) \\sim Ueq, Uanis(C40) \\sim
Ueq, Uanis(N8) \\sim Ueq, Uanis(C41) \\sim Ueq, Uanis(C42) \\sim Ueq,
Uanis(C43) \\sim Ueq, Uanis(N10) \\sim Ueq, Uanis(C44) \\sim Ueq, Uanis(C45)
\\sim Ueq, Uanis(N9A) \\sim Ueq, Uanis(N6A) \\sim Ueq, Uanis(N7A) \\sim Ueq,
Uanis(C40A) \\sim Ueq, Uanis(N8A) \\sim Ueq, Uanis(C45A) \\sim Ueq, Uanis(C41A)
\\sim Ueq, Uanis(C42A) \\sim Ueq, Uanis(C43A) \\sim Ueq, Uanis(N10A) \\sim Ueq,
Uanis(C44A) \\sim Ueq: with sigma of 0.01 and sigma for terminal atoms of 0.01
5. Rigid body (RIGU) restrains
 All non-hydrogen atoms
 with sigma for 1-2 distances of 0.004 and sigma for 1-3 distances of 0.004
6. Others
 Fixed Sof: H1WA(0.5) H1WB(0.5) N6A(0.25) N9A(0.25) N8A(0.25) C40A(0.25)
 N7A(0.25) N9(0.25) N6(0.25) N7(0.25) C40(0.25) N8(0.25) C34(0.25) H34A(0.25)
 H34B(0.25) C34A(0.25) H34C(0.25) H34D(0.25) C34B(0.25) H34E(0.25) H34F(0.25)
 C35(0.25) H35A(0.25) H35B(0.25) C35A(0.25) H35C(0.25) H35D(0.25) C35B(0.25)
 H35E(0.25) H35F(0.25) C36(0.25) H36A(0.25) H36B(0.25) C36A(0.25) H36C(0.25)
 H36D(0.25) C36B(0.25) H36E(0.25) H36F(0.25) C37(0.25) H37A(0.25) H37B(0.25)
 C37A(0.25) H37D(0.25) H37C(0.25) C37B(0.25) H37E(0.25) H37F(0.25) C38(0.25)
 H38A(0.25) H38B(0.25) C38A(0.25) H38C(0.25) H38D(0.25) C38B(0.25) H38E(0.25)
 H38F(0.25) C39(0.25) H39A(0.25) H39B(0.25) C39A(0.25) H39C(0.25) H39D(0.25)
 C39B(0.25) H39E(0.25) H39F(0.25) C41(0.25) C42(0.25) H42(0.25) C43(0.25)
 H43(0.25) N10(0.25) C44(0.25) H44(0.25) C45(0.25) H45(0.25) C45A(0.25)
 H45A(0.25) C41A(0.25) C42A(0.25) H42A(0.25) C43A(0.25) H43A(0.25) N10A(0.25)
 C44A(0.25) H44A(0.25)
7.a Rotating group:
 O1W(H1WA,H1WB)
7.b Secondary CH2 refined with riding coordinates:
 C34(H34A,H34B), C34A(H34C,H34D), C34B(H34E,H34F), C35(H35A,H35B), C35A(H35C,
 H35D), C35B(H35E,H35F), C36(H36A,H36B), C36A(H36C,H36D), C36B(H36E,H36F),
 C37(H37A,H37B), C37A(H37D,H37C), C38(H38A,H38B), C38A(H38C,H38D), C39(H39A,
 H39B), C39A(H39C,H39D), C39B(H39E,H39F)
7.c Aromatic/amide H refined with riding coordinates:
 C2(H2), C4(H4), C6(H6), C8(H8), C9(H9), C11(H11), C12(H12), C15(H15),
 C16(H16), C18(H18), C19(H19), C22(H22), C23(H23), C25(H25), C26(H26), C28(H28),
  C29(H29), C31(H31), C32(H32), C42(H42), C43(H43), C44(H44), C45(H45),
 C45A(H45A), C42A(H42A), C43A(H43A), C44A(H44A)
7.d Fitted pentagon refined as free rotating group:
 N6A(N9A,N8A,C40A,N7A), N9(N6,N7,C40,N8)
7.e Fitted hexagon refined as free rotating group:
 C41(C42,C43,N10,C44,C45), C45A(C41A,C42A,C43A,N10A,C44A)
7.f X=CH2 refined with riding coordinates:
 C37B(H37E,H37F), C38B(H38E,H38F)
;
_olex2_submission_special_instructions 'No special instructions were received'

loop_
_space_group_symop_operation_xyz
'x, y, z'
'-x, y, -z+1/2'
'x+1/2, y+1/2, z'
'-x+1/2, y+1/2, -z+1/2'
'-x, -y, -z'
'x, -y, z-1/2'
'-x+1/2, -y+1/2, -z'
'x+1/2, -y+1/2, z-1/2'

loop_
_atom_site_label
_atom_site_type_symbol
_atom_site_fract_x
_atom_site_fract_y
_atom_site_fract_z
_atom_site_U_iso_or_equiv
_atom_site_adp_type
_atom_site_occupancy
_atom_site_site_symmetry_order
_atom_site_calc_flag
_atom_site_refinement_flags_posn
_atom_site_refinement_flags_adp
_atom_site_refinement_flags_occupancy
_atom_site_disorder_assembly
_atom_site_disorder_group
Co1 Co 0.5000 0.67100(2) 0.2500 0.02689(15) Uani 1 2 d S TU P . .
Co2 Co 0.59048(3) 0.60329(2) 0.40354(3) 0.03138(13) Uani 1 1 d . U . . .
O1 O 0.69790(13) 0.63147(7) 0.39915(14) 0.0419(5) Uani 1 1 d . U . . .
O2 O 0.62963(13) 0.67113(8) 0.28736(13) 0.0448(6) Uani 1 1 d . U . . .
O3 O 0.51611(13) 0.66596(6) 0.37613(12) 0.0342(5) Uani 1 1 d . U . . .
O4 O 0.46157(14) 0.60583(6) 0.40598(14) 0.0427(5) Uani 1 1 d . U . . .
O5 O 1.10879(17) 1.03090(7) 0.28463(15) 0.0503(6) Uani 1 1 d . U . . .
O6 O 1.09365(14) 1.03768(6) 0.39939(13) 0.0392(5) Uani 1 1 d . U . . .
O1W O 0.5000 0.59923(9) 0.2500 0.0421(8) Uani 1 2 d S TU P . .
H1WA H 0.5452 0.5889 0.2913 0.063 Uiso 0.5 1 d GR . . . .
H1WB H 0.4552 0.5889 0.2575 0.063 Uiso 0.5 1 d GR . . . .
N1 N 0.65249(18) 0.60784(8) 0.52918(17) 0.0403(6) Uani 1 1 d . U . . .
N2 N 0.8443(3) 0.58094(12) 0.8270(2) 0.0774(11) Uani 1 1 d . U . . .
N3 N 0.8883(3) 0.60101(15) 0.8972(2) 0.0993(14) Uani 1 1 d D U . . .
N4 N 0.8833(3) 0.64465(14) 0.8947(2) 0.0941(14) Uani 1 1 d . U . . .
N5 N 0.8350(3) 0.65498(12) 0.8196(2) 0.0755(10) Uani 1 1 d . U . . .
N6A N 1.0035(11) 0.4517(3) 1.2685(7) 0.075(5) Uani 0.25 1 d D U . A -2
N9A N 1.0534(10) 0.4465(3) 1.3527(6) 0.086(4) Uani 0.25 1 d G U . A -2
N8A N 1.0679(9) 0.4000(3) 1.3693(5) 0.081(4) Uani 0.25 1 d G U . A -2
C40A C 1.0269(9) 0.3765(2) 1.2954(7) 0.061(4) Uani 0.25 1 d DG U . A -2
N7A N 0.9871(10) 0.4084(3) 1.2331(5) 0.058(3) Uani 0.25 1 d G U . A -2
N9 N 1.0144(9) 0.4500(3) 1.2883(8) 0.066(4) Uani 0.25 1 d D U . B -1
N6 N 0.9527(8) 0.4522(2) 1.2065(8) 0.065(3) Uani 0.25 1 d DG U . B -1
N7 N 0.9447(10) 0.4087(3) 1.1729(7) 0.074(4) Uani 0.25 1 d DG U . B -1
C40 C 1.0016(12) 0.3796(2) 1.2339(9) 0.050(4) Uani 0.25 1 d DG U . B -1
N8 N 1.0447(9) 0.4052(3) 1.3052(8) 0.074(4) Uani 0.25 1 d G U . B -1
C1 C 1.08772(18) 0.82198(9) 0.37420(18) 0.0295(6) Uani 1 1 d . U . . .
C2 C 1.01486(18) 0.80049(9) 0.37604(18) 0.0306(6) Uani 1 1 d . U . . .
H2 H 0.9663 0.8173 0.3720 0.037 Uiso 1 1 calc R . . . .
C3 C 1.01346(18) 0.75420(9) 0.38386(18) 0.0291(6) Uani 1 1 d . U . . .
C4 C 1.08722(18) 0.72931(9) 0.39124(18) 0.0315(6) Uani 1 1 d . U . . .
H4 H 1.0869 0.6984 0.3977 0.038 Uiso 1 1 calc R . . . .
C5 C 1.16116(18) 0.74974(9) 0.38910(17) 0.0287(6) Uani 1 1 d . U . . .
C6 C 1.15933(19) 0.79622(9) 0.37964(18) 0.0315(6) Uani 1 1 d . U . . .
H6 H 1.2076 0.8104 0.3769 0.038 Uiso 1 1 calc R . . . .
C7 C 1.08950(18) 0.87135(9) 0.36579(18) 0.0299(6) Uani 1 1 d . U . . .
C8 C 1.1165(2) 0.89067(9) 0.3107(2) 0.0376(7) Uani 1 1 d . U . . .
H8 H 1.1334 0.8723 0.2784 0.045 Uiso 1 1 calc R . . . .
C9 C 1.1190(2) 0.93655(10) 0.3027(2) 0.0374(7) Uani 1 1 d . U . . .
H9 H 1.1362 0.9487 0.2646 0.045 Uiso 1 1 calc R . . . .
C10 C 1.09573(19) 0.96475(9) 0.35162(18) 0.0317(6) Uani 1 1 d . U . . .
C11 C 1.0678(2) 0.94574(9) 0.40626(19) 0.0380(7) Uani 1 1 d . U . . .
H11 H 1.0519 0.9641 0.4391 0.046 Uiso 1 1 calc R . . . .
C12 C 1.0634(2) 0.89990(9) 0.4126(2) 0.0385(7) Uani 1 1 d . U . . .
H12 H 1.0428 0.8878 0.4484 0.046 Uiso 1 1 calc R . . . .
C13 C 1.1000(2) 1.01445(9) 0.34394(19) 0.0346(7) Uani 1 1 d . U . . .
C14 C 0.93305(18) 0.73122(9) 0.38004(18) 0.0314(6) Uani 1 1 d . U . . .
C15 C 0.85138(19) 0.74258(10) 0.31935(19) 0.0368(7) Uani 1 1 d . U . . .
H15 H 0.8476 0.7658 0.2842 0.044 Uiso 1 1 calc R . . . .
C16 C 0.77627(19) 0.71988(10) 0.31071(19) 0.0373(7) Uani 1 1 d . U . . .
H16 H 0.7226 0.7279 0.2697 0.045 Uiso 1 1 calc R . . . .
C17 C 0.77954(18) 0.68521(9) 0.36230(18) 0.0307(6) Uani 1 1 d . U . . .
C18 C 0.85980(19) 0.67443(10) 0.4242(2) 0.0394(7) Uani 1 1 d . U . . .
H18 H 0.8628 0.6518 0.4603 0.047 Uiso 1 1 calc R . . . .
C19 C 0.93528(19) 0.69687(10) 0.4328(2) 0.0401(7) Uani 1 1 d . U . . .
H19 H 0.9887 0.6890 0.4745 0.048 Uiso 1 1 calc R . . . .
C20 C 0.69635(18) 0.66072(9) 0.34910(18) 0.0308(6) Uani 1 1 d . U . . .
C21 C 1.23826(19) 0.72313(9) 0.39339(18) 0.0303(6) Uani 1 1 d . U . . .
C22 C 1.2340(2) 0.67693(10) 0.3836(3) 0.0591(11) Uani 1 1 d . U . . .
H22 H 1.1823 0.6621 0.3763 0.071 Uiso 1 1 calc R . . . .
C23 C 1.3044(2) 0.65236(10) 0.3843(3) 0.0553(10) Uani 1 1 d . U . . .
H23 H 1.2997 0.6214 0.3790 0.066 Uiso 1 1 calc R . . . .
C24 C 1.38131(18) 0.67320(9) 0.39282(17) 0.0301(6) Uani 1 1 d . U . . .
C25 C 1.3869(2) 0.71903(10) 0.4030(2) 0.0391(7) Uani 1 1 d . U . . .
H25 H 1.4383 0.7338 0.4090 0.047 Uiso 1 1 calc R . . . .
C26 C 1.31719(19) 0.74316(9) 0.4045(2) 0.0384(7) Uani 1 1 d . U . . .
H26 H 1.3234 0.7739 0.4132 0.046 Uiso 1 1 calc R . . . .
C27 C 0.45566(19) 0.64669(9) 0.39132(17) 0.0317(6) Uani 1 1 d . U . . .
C28 C 0.6723(3) 0.57135(11) 0.5765(2) 0.0500(9) Uani 1 1 d . U . . .
H28 H 0.6501 0.5439 0.5528 0.060 Uiso 1 1 calc R . . . .
C29 C 0.7232(3) 0.57251(12) 0.6571(2) 0.0517(9) Uani 1 1 d . U . . .
H29 H 0.7358 0.5463 0.6872 0.062 Uiso 1 1 calc R . . . .
C30 C 0.7559(2) 0.61298(11) 0.6940(2) 0.0443(8) Uani 1 1 d . U . . .
C31 C 0.7338(3) 0.65067(12) 0.6466(2) 0.0534(9) Uani 1 1 d . U . . .
H31 H 0.7534 0.6786 0.6694 0.064 Uiso 1 1 calc R . . . .
C32 C 0.6827(2) 0.64692(11) 0.5658(2) 0.0512(9) Uani 1 1 d . U . . .
H32 H 0.6683 0.6729 0.5349 0.061 Uiso 1 1 calc R . . . .
C33 C 0.8118(2) 0.61611(13) 0.7793(2) 0.0530(9) Uani 1 1 d . U . . .
C34 C 0.950(2) 0.5766(19) 0.9733(17) 0.118(5) Uani 0.25 1 d D U . B -1
H34A H 0.9543 0.5454 0.9607 0.142 Uiso 0.25 1 calc R . . B -1
H34B H 1.0089 0.5895 0.9916 0.142 Uiso 0.25 1 calc R . . B -1
C34A C 0.906(2) 0.5764(11) 0.9740(14) 0.122(4) Uani 0.25 1 d D U . A -2
H34C H 0.9512 0.5927 1.0177 0.147 Uiso 0.25 1 calc R . . A -2
H34D H 0.9307 0.5474 0.9708 0.147 Uiso 0.25 1 calc R . . A -2
C34B C 0.933(2) 0.5694(15) 0.969(2) 0.135(6) Uani 0.25 1 d D U . B 1
H34E H 0.9705 0.5487 0.9561 0.162 Uiso 0.25 1 calc R . . B 1
H34F H 0.9711 0.5869 1.0152 0.162 Uiso 0.25 1 calc R . . B 1
C35 C 0.9194(17) 0.5799(8) 1.0401(14) 0.121(4) Uani 0.25 1 d D U . B -1
H35A H 0.9598 0.5623 1.0850 0.145 Uiso 0.25 1 calc R . . B -1
H35B H 0.9263 0.6108 1.0578 0.145 Uiso 0.25 1 calc R . . B -1
C35A C 0.8295(19) 0.5687(8) 0.9966(16) 0.127(4) Uani 0.25 1 d D U . A -2
H35C H 0.7766 0.5707 0.9469 0.153 Uiso 0.25 1 calc R . . A -2
H35D H 0.8285 0.5941 1.0291 0.153 Uiso 0.25 1 calc R . . A -2
C35B C 0.869(2) 0.5428(10) 0.9910(15) 0.140(6) Uani 0.25 1 d D U . B 1
H35E H 0.8979 0.5365 1.0483 0.168 Uiso 0.25 1 calc R . . B 1
H35F H 0.8196 0.5623 0.9831 0.168 Uiso 0.25 1 calc R . . B 1
C36 C 0.8280(17) 0.5659(7) 1.0263(17) 0.128(4) Uani 0.25 1 d D U . B -1
H36A H 0.7855 0.5854 0.9868 0.153 Uiso 0.25 1 calc R . . B -1
H36B H 0.8207 0.5685 1.0762 0.153 Uiso 0.25 1 calc R . . B -1
C36A C 0.8183(19) 0.5273(7) 1.0402(12) 0.134(4) Uani 0.25 1 d D U . A -2
H36C H 0.7575 0.5233 1.0321 0.160 Uiso 0.25 1 calc R . . A -2
H36D H 0.8386 0.5004 1.0232 0.160 Uiso 0.25 1 calc R . . A -2
C36B C 0.8318(19) 0.4994(9) 0.9491(16) 0.154(7) Uani 0.25 1 d D U . B 1
H36E H 0.8000 0.4844 0.9761 0.185 Uiso 0.25 1 calc R . . B 1
H36F H 0.7909 0.5052 0.8939 0.185 Uiso 0.25 1 calc R . . B 1
C37 C 0.8116(19) 0.5177(7) 0.9967(14) 0.129(4) Uani 0.25 1 d D U . B -1
H37A H 0.7544 0.5082 0.9927 0.155 Uiso 0.25 1 calc R . . B -1
H37B H 0.8108 0.5161 0.9433 0.155 Uiso 0.25 1 calc R . . B -1
C37A C 0.877(2) 0.5392(6) 1.1272(12) 0.140(4) Uani 0.25 1 d D U . A -2
H37D H 0.9224 0.5604 1.1305 0.168 Uiso 0.25 1 calc R . . A -2
H37C H 0.8432 0.5513 1.1547 0.168 Uiso 0.25 1 calc R . . A -2
C37B C 0.905(2) 0.4699(10) 0.9503(14) 0.160(8) Uani 0.25 1 d D U . B 1
H37E H 0.9630 0.4798 0.9747 0.192 Uiso 0.25 1 calc R . . B 1
H37F H 0.8924 0.4417 0.9265 0.192 Uiso 0.25 1 calc R . . B 1
C38 C 0.8813(18) 0.4863(7) 1.0521(14) 0.133(4) Uani 0.25 1 d D U . B -1
H38A H 0.8699 0.4566 1.0284 0.160 Uiso 0.25 1 calc R . . B -1
H38B H 0.9380 0.4959 1.0549 0.160 Uiso 0.25 1 calc R . . B -1
C38A C 0.916(2) 0.4937(5) 1.1608(12) 0.137(5) Uani 0.25 1 d D U . A -2
H38C H 0.8764 0.4788 1.1797 0.164 Uiso 0.25 1 calc R . . A -2
H38D H 0.9180 0.4758 1.1173 0.164 Uiso 0.25 1 calc R . . A -2
C38B C 1.0377(18) 0.5553(9) 0.9696(13) 0.136(6) Uani 0.25 1 d D U . A 2
H38E H 1.0429 0.5502 0.9215 0.163 Uiso 0.25 1 calc R . . A 2
H38F H 1.0801 0.5442 1.0177 0.163 Uiso 0.25 1 calc R . . A 2
C39 C 0.888(2) 0.4830(8) 1.1368(12) 0.134(5) Uani 0.25 1 d D U . B -1
H39A H 0.8290 0.4751 1.1312 0.161 Uiso 0.25 1 calc R . . B -1
H39B H 0.8984 0.5132 1.1580 0.161 Uiso 0.25 1 calc R . . B -1
C39A C 1.0069(16) 0.4947(5) 1.2290(13) 0.125(6) Uani 0.25 1 d D U . A -2
H39C H 1.0528 0.4947 1.2094 0.150 Uiso 0.25 1 calc R . . A -2
H39D H 1.0148 0.5201 1.2644 0.150 Uiso 0.25 1 calc R . . A -2
C39B C 0.960(2) 0.582(2) 0.9696(16) 0.132(6) Uani 0.25 1 d D U . A 2
H39E H 0.9317 0.5623 0.9944 0.159 Uiso 0.25 1 calc R . . A 2
H39F H 0.9851 0.6064 1.0065 0.159 Uiso 0.25 1 calc R . . A 2
C41 C 0.996(2) 0.3345(3) 1.256(2) 0.038(4) Uani 0.25 1 d . U . B -1
C42 C 1.046(2) 0.3128(6) 1.328(2) 0.045(5) Uani 0.25 1 d G U . B -1
H42 H 1.0778 0.3294 1.3740 0.054 Uiso 0.25 1 calc R . . B -1
C43 C 1.048(2) 0.2664(6) 1.3310(14) 0.047(5) Uani 0.25 1 d G U . B -1
H43 H 1.0816 0.2518 1.3792 0.057 Uiso 0.25 1 calc R . . B -1
N10 N 1.001(2) 0.2415(3) 1.2622(14) 0.033(6) Uani 0.25 1 d G U . B -1
C44 C 0.951(2) 0.2632(6) 1.1901(15) 0.034(5) Uani 0.25 1 d G U . B -1
H44 H 0.9188 0.2466 1.1441 0.041 Uiso 0.25 1 calc R . . B -1
C45 C 0.948(2) 0.3097(6) 1.187(2) 0.042(5) Uani 0.25 1 d G U . B -1
H45 H 0.9151 0.3242 1.1388 0.050 Uiso 0.25 1 calc R . . B -1
C45A C 0.9700(13) 0.3157(4) 1.2119(8) 0.046(5) Uani 0.25 1 d . U . A -2
H45A H 0.9379 0.3350 1.1699 0.055 Uiso 0.25 1 calc R . . A -2
C41A C 1.0218(12) 0.3328(3) 1.2878(9) 0.041(4) Uani 0.25 1 d G U . A -2
C42A C 1.0697(10) 0.3040(4) 1.3504(8) 0.048(4) Uani 0.25 1 d G U . A -2
H42A H 1.1044 0.3154 1.4012 0.058 Uiso 0.25 1 calc R . . A -2
C43A C 1.0660(13) 0.2580(4) 1.3372(11) 0.054(5) Uani 0.25 1 d G U . A -2
H43A H 1.0980 0.2387 1.3792 0.065 Uiso 0.25 1 calc R . . A -2
N10A N 1.0142(14) 0.2410(3) 1.2614(13) 0.031(5) Uani 0.25 1 d G U . A -2
C44A C 0.9662(13) 0.2698(5) 1.1987(10) 0.034(5) Uani 0.25 1 d G U . A -2
H44A H 0.9316 0.2584 1.1479 0.040 Uiso 0.25 1 calc R . . A -2

loop_
_atom_site_aniso_label
_atom_site_aniso_U_11
_atom_site_aniso_U_22
_atom_site_aniso_U_33
_atom_site_aniso_U_23
_atom_site_aniso_U_13
_atom_site_aniso_U_12
Co1 0.0188(3) 0.0253(3) 0.0365(3) 0.000 0.0114(2) 0.000
Co2 0.0301(2) 0.0203(2) 0.0514(3) 0.00138(16) 0.0245(2) 0.00110(15)
O1 0.0289(11) 0.0373(11) 0.0621(15) 0.0127(10) 0.0214(11) -0.0004(9)
O2 0.0216(11) 0.0680(15) 0.0449(13) 0.0068(11) 0.0138(10) -0.0059(10)
O3 0.0267(10) 0.0377(11) 0.0429(12) -0.0025(9) 0.0190(9) 0.0004(8)
O4 0.0411(13) 0.0308(11) 0.0676(15) 0.0028(10) 0.0340(12) 0.0083(9)
O5 0.0745(17) 0.0302(11) 0.0643(15) 0.0092(11) 0.0469(14) 0.0067(11)
O6 0.0524(14) 0.0227(10) 0.0475(13) -0.0003(9) 0.0259(11) 0.0013(9)
O1W 0.0501(19) 0.0253(14) 0.066(2) 0.000 0.0390(18) 0.000
N1 0.0400(15) 0.0316(13) 0.0537(16) -0.0019(11) 0.0237(13) -0.0025(11)
N2 0.091(3) 0.068(2) 0.058(2) -0.0119(17) 0.0163(19) 0.0078(19)
N3 0.114(4) 0.092(3) 0.058(2) -0.0179(19) 0.002(2) 0.013(2)
N4 0.105(3) 0.080(3) 0.067(2) -0.027(2) 0.005(2) 0.003(2)
N5 0.081(3) 0.066(2) 0.065(2) -0.0262(18) 0.0158(19) -0.0024(18)
N6A 0.080(8) 0.046(5) 0.094(6) -0.014(4) 0.031(6) -0.006(5)
N9A 0.100(8) 0.042(5) 0.100(6) -0.017(4) 0.025(5) -0.009(5)
N8A 0.089(8) 0.048(5) 0.082(6) -0.019(4) 0.012(5) -0.007(5)
C40A 0.051(8) 0.046(4) 0.074(6) -0.016(4) 0.014(5) -0.014(4)
N7A 0.053(7) 0.050(4) 0.067(7) -0.006(4) 0.019(5) -0.005(5)
N9 0.069(8) 0.039(5) 0.101(6) 0.002(4) 0.047(5) -0.020(5)
N6 0.060(7) 0.048(5) 0.099(5) 0.008(4) 0.045(5) -0.013(4)
N7 0.089(8) 0.053(5) 0.080(6) 0.015(4) 0.037(5) -0.001(5)
C40 0.049(6) 0.041(4) 0.070(7) 0.006(4) 0.034(5) -0.016(4)
N8 0.081(8) 0.054(5) 0.085(6) -0.010(4) 0.032(5) -0.008(5)
C1 0.0306(15) 0.0234(13) 0.0399(16) -0.0018(12) 0.0201(13) -0.0005(11)
C2 0.0259(14) 0.0269(13) 0.0426(17) 0.0004(12) 0.0179(13) 0.0026(11)
C3 0.0257(14) 0.0243(13) 0.0406(16) -0.0006(12) 0.0170(13) -0.0007(11)
C4 0.0290(15) 0.0222(13) 0.0446(18) 0.0008(12) 0.0165(13) -0.0013(11)
C5 0.0258(14) 0.0267(13) 0.0368(16) -0.0032(12) 0.0162(12) -0.0016(11)
C6 0.0279(15) 0.0239(13) 0.0498(18) -0.0020(12) 0.0233(14) -0.0027(11)
C7 0.0274(15) 0.0233(13) 0.0427(17) -0.0001(12) 0.0182(13) 0.0005(11)
C8 0.0466(19) 0.0258(14) 0.0527(19) -0.0028(13) 0.0328(16) 0.0021(12)
C9 0.0435(18) 0.0295(14) 0.0511(19) 0.0041(13) 0.0315(16) 0.0023(13)
C10 0.0301(15) 0.0268(14) 0.0408(16) 0.0013(12) 0.0172(13) 0.0031(11)
C11 0.0514(19) 0.0256(14) 0.0509(19) -0.0040(13) 0.0352(16) 0.0025(13)
C12 0.051(2) 0.0278(14) 0.0496(19) 0.0019(13) 0.0337(16) 0.0021(13)
C13 0.0335(16) 0.0264(14) 0.0463(18) 0.0030(13) 0.0190(14) 0.0040(12)
C14 0.0241(14) 0.0280(14) 0.0439(17) -0.0010(12) 0.0160(12) -0.0006(11)
C15 0.0300(15) 0.0388(16) 0.0424(17) 0.0116(14) 0.0160(13) 0.0012(12)
C16 0.0220(15) 0.0440(17) 0.0401(17) 0.0109(14) 0.0072(13) 0.0017(12)
C17 0.0235(14) 0.0322(14) 0.0370(16) 0.0013(12) 0.0133(12) -0.0001(11)
C18 0.0268(15) 0.0382(16) 0.0484(18) 0.0149(14) 0.0108(13) -0.0016(12)
C19 0.0225(15) 0.0396(16) 0.0505(19) 0.0142(14) 0.0077(13) -0.0007(12)
C20 0.0214(14) 0.0333(14) 0.0411(16) 0.0000(13) 0.0165(12) 0.0003(11)
C21 0.0286(15) 0.0255(13) 0.0413(17) 0.0010(12) 0.0189(13) 0.0025(11)
C22 0.0408(19) 0.0281(15) 0.126(4) -0.0018(18) 0.053(2) -0.0016(13)
C23 0.0452(19) 0.0236(15) 0.112(3) -0.0012(17) 0.047(2) 0.0019(13)
C24 0.0297(15) 0.0312(14) 0.0338(16) 0.0005(12) 0.0177(13) 0.0032(11)
C25 0.0271(16) 0.0318(15) 0.063(2) -0.0057(14) 0.0238(15) -0.0047(12)
C26 0.0322(16) 0.0242(14) 0.063(2) -0.0078(14) 0.0240(15) -0.0020(12)
C27 0.0300(16) 0.0337(15) 0.0330(16) -0.0035(12) 0.0147(13) 0.0023(12)
C28 0.065(2) 0.0347(17) 0.053(2) -0.0060(15) 0.0261(17) -0.0123(15)
C29 0.065(2) 0.0425(18) 0.048(2) -0.0034(15) 0.0236(17) -0.0057(16)
C30 0.0398(18) 0.0454(17) 0.0544(19) -0.0119(15) 0.0262(15) -0.0033(14)
C31 0.057(2) 0.0375(17) 0.064(2) -0.0150(16) 0.0236(18) -0.0055(16)
C32 0.058(2) 0.0295(16) 0.065(2) -0.0051(15) 0.0234(18) -0.0016(15)
C33 0.048(2) 0.056(2) 0.057(2) -0.0154(17) 0.0242(17) 0.0000(16)
C34 0.144(9) 0.103(8) 0.076(6) -0.007(6) 0.013(6) 0.020(7)
C34A 0.149(8) 0.105(7) 0.086(5) -0.003(5) 0.023(5) 0.019(7)
C34B 0.151(11) 0.135(9) 0.065(6) 0.005(6) -0.008(6) 0.026(8)
C35 0.150(8) 0.102(7) 0.086(6) -0.006(6) 0.024(6) 0.020(6)
C35A 0.152(8) 0.105(6) 0.102(6) 0.003(5) 0.031(5) 0.017(6)
C35B 0.157(12) 0.140(10) 0.069(8) 0.019(7) -0.006(8) 0.022(9)
C36 0.153(8) 0.101(6) 0.103(6) 0.000(5) 0.028(6) 0.019(6)
C36A 0.156(8) 0.104(6) 0.114(6) 0.008(5) 0.030(6) 0.017(6)
C36B 0.164(13) 0.148(11) 0.084(9) 0.018(9) -0.015(9) 0.023(10)
C37 0.152(8) 0.099(6) 0.108(7) -0.003(6) 0.025(6) 0.020(6)
C37A 0.166(8) 0.100(6) 0.121(6) 0.011(6) 0.027(6) 0.012(6)
C37B 0.174(15) 0.153(13) 0.084(11) 0.004(10) -0.017(11) 0.028(11)
C38 0.155(8) 0.097(6) 0.117(6) 0.008(6) 0.026(6) 0.017(6)
C38A 0.162(9) 0.090(6) 0.128(7) 0.012(6) 0.029(6) 0.006(6)
C38B 0.150(11) 0.136(10) 0.070(8) 0.003(8) -0.007(8) 0.030(9)
C39 0.160(9) 0.090(7) 0.124(6) 0.013(6) 0.030(6) 0.015(7)
C39A 0.159(10) 0.070(7) 0.128(9) 0.010(6) 0.040(8) -0.001(7)
C39B 0.147(11) 0.130(10) 0.066(7) 0.001(7) -0.010(7) 0.025(8)
C41 0.033(7) 0.041(4) 0.047(6) 0.001(4) 0.022(5) -0.008(4)
C42 0.049(8) 0.045(6) 0.043(6) -0.003(4) 0.021(5) -0.001(5)
C43 0.051(8) 0.046(6) 0.043(7) -0.001(5) 0.018(6) 0.003(5)
N10 0.031(8) 0.037(6) 0.036(8) 0.005(4) 0.018(6) 0.006(5)
C44 0.034(8) 0.028(5) 0.039(7) 0.010(4) 0.013(5) -0.007(5)
C45 0.043(8) 0.034(5) 0.047(7) 0.007(4) 0.017(5) -0.003(5)
C45A 0.049(8) 0.036(6) 0.043(7) -0.003(4) 0.010(5) 0.000(5)
C41A 0.037(7) 0.040(5) 0.044(6) -0.007(4) 0.015(5) -0.005(4)
C42A 0.055(7) 0.035(5) 0.044(6) -0.010(4) 0.011(5) -0.004(5)
C43A 0.063(9) 0.042(6) 0.050(7) -0.010(5) 0.014(5) -0.003(5)
N10A 0.022(8) 0.036(6) 0.038(7) -0.003(4) 0.016(5) 0.000(4)
C44A 0.031(7) 0.029(6) 0.035(7) -0.003(4) 0.007(5) -0.002(4)

loop_
_atom_type_symbol
_atom_type_description
_atom_type_scat_dispersion_real
_atom_type_scat_dispersion_imag
_atom_type_scat_source
C C 0.0033 0.0016 'International Tables Vol C Tables 4.2.6.8 and 6.1.1.4'
H H 0.0000 0.0000 'International Tables Vol C Tables 4.2.6.8 and 6.1.1.4'
Co Co 0.3494 0.9721 'International Tables Vol C Tables 4.2.6.8 and 6.1.1.4'
N N 0.0061 0.0033 'International Tables Vol C Tables 4.2.6.8 and 6.1.1.4'
O O 0.0106 0.0060 'International Tables Vol C Tables 4.2.6.8 and 6.1.1.4'

loop_
_geom_angle_atom_site_label_1
_geom_angle_atom_site_label_2
_geom_angle_atom_site_label_3
_geom_angle
_geom_angle_site_symmetry_1
_geom_angle_site_symmetry_3
O2 Co1 O2 179.77(14) . 2_655
O2 Co1 O3 90.07(8) . 2_655
O2 Co1 O3 89.95(8) . .
O2 Co1 O3 89.94(8) 2_655 2_655
O2 Co1 O3 90.07(8) 2_655 .
O2 Co1 O1W 90.11(7) 2_655 .
O2 Co1 O1W 90.12(7) . .
O3 Co1 O3 172.19(10) 2_655 .
O1W Co1 O3 86.09(5) . .
O1W Co1 O3 86.09(5) . 2_655
O1 Co2 O3 93.64(8) . .
O1 Co2 O4 153.25(8) . .
O1 Co2 N1 88.48(10) . .
O4 Co2 O3 60.10(7) . .
O6 Co2 O1 112.16(9) 3_445 .
O6 Co2 O3 150.22(8) 3_445 .
O6 Co2 O4 94.50(8) 3_445 .
O6 Co2 N1 95.63(9) 3_445 .
N1 Co2 O3 99.82(9) . .
N1 Co2 O4 91.05(10) . .
C20 O1 Co2 124.78(18) . .
C20 O2 Co1 138.28(19) . .
Co2 O3 Co1 96.22(7) . .
C27 O3 Co1 119.20(18) . .
C27 O3 Co2 89.41(16) . .
C27 O4 Co2 91.18(17) . .
C13 O6 Co2 126.15(19) . 3
C28 N1 Co2 121.9(2) . .
C32 N1 Co2 121.2(2) . .
C32 N1 C28 116.5(3) . .
N3 N2 C33 100.8(4) . .
N2 N3 C34 124(2) . .
N2 N3 C34A 119.8(16) . .
N2 N3 C34B 115(2) . .
N2 N3 C39B 127(2) . .
N4 N3 N2 114.6(4) . .
N4 N3 C34 121(2) . .
N4 N3 C34A 120.6(15) . .
N4 N3 C34B 130(2) . .
N4 N3 C39B 116(3) . .
C34 N3 C34B 13(3) . .
C39B N3 C34A 37(2) . .
N3 N4 N5 106.0(4) . .
N4 N5 C33 106.4(4) . .
N9A N6A C39A 119.7(12) . .
N7A N6A N9A 108.0 . .
N7A N6A C39A 127.2(12) . .
N6A N9A N8A 108.0 . .
C40A N8A N9A 108.0 . .
N8A C40A N7A 108.0 . .
C41A C40A N8A 125.3(10) . .
C41A C40A N7A 126.5(9) . .
N6A N7A C40A 108.0 . .
N6 N9 N8 108.0 . .
N9 N6 C39 146.0(12) . .
N7 N6 N9 108.0 . .
N7 N6 C39 106.0(12) . .
C40 N7 N6 108.0 . .
N7 C40 C41 134(2) . .
N8 C40 N7 108.0 . .
N8 C40 C41 108.6(18) . .
C40 N8 N9 108.0 . .
C2 C1 C6 118.6(2) . .
C2 C1 C7 121.2(2) . .
C6 C1 C7 120.2(2) . .
C1 C2 C3 121.0(2) . .
C2 C3 C4 119.2(2) . .
C2 C3 C14 120.6(2) . .
C4 C3 C14 120.2(2) . .
C5 C4 C3 121.4(3) . .
C4 C5 C6 117.7(2) . .
C4 C5 C21 121.5(2) . .
C6 C5 C21 120.8(2) . .
C1 C6 C5 122.2(2) . .
C8 C7 C1 121.0(2) . .
C8 C7 C12 117.8(2) . .
C12 C7 C1 121.2(3) . .
C9 C8 C7 121.4(3) . .
C8 C9 C10 120.3(3) . .
C9 C10 C13 120.2(3) . .
C11 C10 C9 118.6(3) . .
C11 C10 C13 121.2(3) . .
C12 C11 C10 120.9(3) . .
C11 C12 C7 120.9(3) . .
O5 C13 O6 123.7(3) . .
O5 C13 C10 119.9(3) . .
O6 C13 C10 116.5(3) . .
C15 C14 C3 119.4(3) . .
C15 C14 C19 117.6(3) . .
C19 C14 C3 122.9(3) . .
C16 C15 C14 121.0(3) . .
C15 C16 C17 120.9(3) . .
C16 C17 C20 118.9(3) . .
C18 C17 C16 118.7(3) . .
C18 C17 C20 122.4(3) . .
C19 C18 C17 120.6(3) . .
C18 C19 C14 121.2(3) . .
O1 C20 C17 119.0(3) . .
O2 C20 O1 124.7(3) . .
O2 C20 C17 116.3(3) . .
C22 C21 C5 121.8(3) . .
C26 C21 C5 121.8(2) . .
C26 C21 C22 116.3(3) . .
C23 C22 C21 121.9(3) . .
C24 C23 C22 120.7(3) . .
C23 C24 C25 118.1(3) . .
C23 C24 C27 120.4(3) . 1_655
C25 C24 C27 121.5(3) . 1_655
C26 C25 C24 120.7(3) . .
C25 C26 C21 122.1(3) . .
O3 C27 C24 120.2(3) . 1_455
O4 C27 O3 119.0(3) . .
O4 C27 C24 120.8(3) . 1_455
N1 C28 C29 123.4(3) . .
C28 C29 C30 119.5(3) . .
C29 C30 C33 121.9(3) . .
C31 C30 C29 117.5(3) . .
C31 C30 C33 120.6(3) . .
C32 C31 C30 119.7(3) . .
N1 C32 C31 123.2(3) . .
N2 C33 N5 112.3(4) . .
N2 C33 C30 124.0(3) . .
N5 C33 C30 123.7(4) . .
N3 C34 C35B 99(2) . .
C35 C34 N3 111.7(17) . .
C35 C34 C35B 50.4(16) . .
N3 C34A C35A 117.8(18) . .
C39B C34A N3 70.6(11) . .
C39B C34A C35A 170(3) . .
C35 C34B N3 115(3) . .
C35 C34B C35B 59(2) . .
C35B C34B N3 113(2) . .
C34B C35 C34 13(3) . .
C34B C35 C35B 63.3(18) . .
C34B C35 C36 109(2) . .
C35B C35 C34 76(3) . .
C35B C35 C36 52.8(19) . .
C36 C35 C34 121(2) . .
C34A C35A C36A 124(2) . .
C34 C35B C38 131(2) . .
C34B C35B C34 5(3) . .
C34B C35B C38 132(2) . .
C35 C35B C34 53.5(19) . .
C35 C35B C34B 58(3) . .
C35 C35B C36B 169(3) . .
C35 C35B C38 113.8(19) . .
C36 C35B C34 112(2) . .
C36 C35B C34B 115(3) . .
C36 C35B C35 65.4(14) . .
C36 C35B C36B 121(3) . .
C36 C35B C38 97(2) . .
C36B C35B C34 125(3) . .
C36B C35B C34B 120(3) . .
C36B C35B C38 58.4(15) . .
C37 C35B C34 174(3) . .
C37 C35B C34B 169(3) . .
C37 C35B C35 132(3) . .
C37 C35B C36 73(2) . .
C37 C35B C36B 50.0(18) . .
C37 C35B C38 49.5(13) . .
C35 C36 C37 110(2) . .
C35B C36 C35 61.8(19) . .
C35B C36 C37 51.8(19) . .
C37A C36A C35A 100.9(16) . .
C35B C36B C38 74.7(17) . .
C37 C36B C35B 54(2) . .
C37 C36B C37B 138(3) . .
C37 C36B C38 58.0(14) . .
C37B C36B C35B 110(3) . .
C37B C36B C38 80.6(18) . .
C35B C37 C36 55.5(19) . .
C35B C37 C38 91(2) . .
C36B C37 C35B 76(3) . .
C36B C37 C36 129(3) . .
C36B C37 C38 80(2) . .
C38 C37 C36 112.0(18) . .
C38A C37A C36A 101.2(14) . .
C36B C38 C35B 46.9(9) . .
C37 C38 C35B 39.1(16) . .
C37 C38 C36B 41.8(14) . .
C39 C38 C35B 125.3(17) . .
C39 C38 C36B 156(2) . .
C39 C38 C37 115.7(18) . .
C39A C38A C37A 115.4(15) . .
C38 C39 N6 127(2) . .
N6A C39A C38A 98.9(11) . .
N3 C39B C38B 125(2) . .
C34A C39B N3 72.3(12) . .
C34A C39B C38B 139(6) . .
C42 C41 C40 129(2) . .
C42 C41 C45 120.0 . .
C45 C41 C40 109(2) . .
C41 C42 C43 120.0 . .
N10 C43 C42 120.0 . .
C43 N10 Co1 127.0(11) . 3_546
C43 N10 C44 120.0 . .
C44 N10 Co1 112.9(11) . 3_546
N10 C44 C45 120.0 . .
C44 C45 C41 120.0 . .
C41A C45A C44A 120.0 . .
C40A C41A C45A 117.2(10) . .
C40A C41A C42A 122.6(10) . .
C42A C41A C45A 120.0 . .
C43A C42A C41A 120.0 . .
C42A C43A N10A 120.0 . .
C43A N10A Co1 117.4(10) . 3_546
C44A N10A Co1 122.1(9) . 3_546
C44A N10A C43A 120.0 . .
N10A C44A C45A 120.0 . .

loop_
_geom_bond_atom_site_label_1
_geom_bond_atom_site_label_2
_geom_bond_distance
_geom_bond_site_symmetry_2
Co1 O2 1.981(2) .
Co1 O2 1.981(2) 2_655
Co1 O3 2.210(2) 2_655
Co1 O3 2.210(2) .
Co1 O1W 2.144(3) .
Co2 O1 2.014(2) .
Co2 O3 2.187(2) .
Co2 O4 2.173(2) .
Co2 O6 1.9634(19) 3_445
Co2 N1 2.092(3) .
O1 C20 1.257(3) .
O2 C20 1.251(3) .
O3 C27 1.289(3) .
O4 C27 1.245(3) .
O5 C13 1.252(4) .
O6 Co2 1.9634(19) 3
O6 C13 1.268(4) .
N1 C28 1.344(4) .
N1 C32 1.336(4) .
N2 N3 1.327(5) .
N2 C33 1.328(5) .
N3 N4 1.306(5) .
N3 C34 1.529(14) .
N3 C34A 1.499(11) .
N3 C34B 1.532(15) .
N3 C39B 1.484(12) .
N4 N5 1.307(5) .
N5 C33 1.342(5) .
N6A N9A 1.4200 .
N6A N7A 1.4200 .
N6A C39A 1.487(11) .
N9A N8A 1.4200 .
N8A C40A 1.4200 .
C40A N7A 1.4200 .
C40A C41A 1.312(11) .
N9 N6 1.4200 .
N9 N8 1.4200 .
N6 N7 1.4200 .
N6 C39 1.580(16) .
N7 C40 1.4200 .
C40 N8 1.4200 .
C40 C41 1.420(16) .
C1 C2 1.389(4) .
C1 C6 1.391(4) .
C1 C7 1.485(4) .
C2 C3 1.392(4) .
C3 C4 1.397(4) .
C3 C14 1.484(4) .
C4 C5 1.393(4) .
C5 C6 1.398(4) .
C5 C21 1.488(4) .
C7 C8 1.388(4) .
C7 C12 1.399(4) .
C8 C9 1.381(4) .
C9 C10 1.394(4) .
C10 C11 1.386(4) .
C10 C13 1.496(4) .
C11 C12 1.379(4) .
C14 C15 1.395(4) .
C14 C19 1.398(4) .
C15 C16 1.376(4) .
C16 C17 1.386(4) .
C17 C18 1.385(4) .
C17 C20 1.499(4) .
C18 C19 1.378(4) .
C21 C22 1.390(4) .
C21 C26 1.384(4) .
C22 C23 1.381(4) .
C23 C24 1.378(4) .
C24 C25 1.380(4) .
C24 C27 1.483(4) 1_655
C25 C26 1.380(4) .
C27 C24 1.483(4) 1_455
C28 C29 1.361(5) .
C29 C30 1.382(5) .
C30 C31 1.374(5) .
C30 C33 1.448(5) .
C31 C32 1.367(5) .
C34 C35 1.516(10) .
C34 C35B 1.83(7) .
C34A C35A 1.517(10) .
C34A C39B 0.95(5) .
C34B C35 1.45(6) .
C34B C35B 1.52(2) .
C35 C35B 1.45(3) .
C35 C36 1.499(10) .
C35A C36A 1.525(10) .
C35B C36 1.31(4) .
C35B C36B 1.503(19) .
C35B C37 1.25(4) .
C35B C38 1.99(3) .
C36 C37 1.523(10) .
C36A C37A 1.521(10) .
C36B C37 1.19(4) .
C36B C37B 1.500(14) .
C36B C38 1.75(3) .
C37 C38 1.510(10) .
C37A C38A 1.521(7) .
C38 C39 1.508(10) .
C38A C39A 1.514(10) .
C38B C37B 1.568(18) 5_767
C38B C39B 1.52(2) .
C41 C42 1.3900 .
C41 C45 1.3900 .
C42 C43 1.3900 .
C43 N10 1.3900 .
N10 Co1 2.119(9) 3_546
N10 C44 1.3900 .
C44 C45 1.3900 .
C45A C41A 1.3900 .
C45A C44A 1.3900 .
C41A C42A 1.3900 .
C42A C43A 1.3900 .
C43A N10A 1.3900 .
N10A Co1 2.104(10) 3_546
N10A C44A 1.3900 .
